data_7213344
loop_
_publ_author_name
'Murphy, John A.'
'Scott, Karen A.'
'Sinclair, Rhona S.'
'Martin, Concepcion Gonzalez'
'Kennedy, Alan R.'
'Lewis, Norman'

_publ_section_title
;
 A radical based addition--elimination route for the preparation of
 indoles
;
_journal_issue 15
_journal_name_full 'Journal of the Chemical Society, Perkin Transactions 1'
_journal_page_first 2395
_journal_paper_doi 10.1039/b002565h
_journal_year 2000
_chemical_formula_sum 'C16 H22 I N O2 S'
_chemical_formula_weight 419.31
_chemical_name_systematic
; 
 ? 
;
_space_group_IT_number 14
_symmetry_cell_setting monoclinic
_symmetry_space_group_name_Hall '-P 2yn'
_symmetry_space_group_name_H-M 'P 1 21/n 1'
_atom_sites_solution_hydrogens calc
_atom_sites_solution_primary direct
_atom_sites_solution_secondary difmap
_audit_creation_method SHELXL-97
_cell_angle_alpha 90.00
_cell_angle_beta 93.569(18)
_cell_angle_gamma 90.00
_cell_formula_units_Z 4
_cell_length_a 8.4512(19)
_cell_length_b 10.550(4)
_cell_length_c 19.373(4)
_cell_measurement_reflns_used 24
_cell_measurement_temperature 293(2)
_cell_measurement_theta_max 13.33
_cell_measurement_theta_min 11.41
_cell_volume 1723.9(8)
_computing_cell_refinement 'MSC Diffractometer control'
_computing_data_collection 'MSC Diffractometer control'
_computing_data_reduction texsan
_computing_molecular_graphics charon
_computing_publication_material 'SHELXL-97 (Sheldrick, 1997)'
_computing_structure_refinement 'SHELXL-97 (Sheldrick, 1997)'
_computing_structure_solution SIR
_diffrn_ambient_temperature 293(2)
_diffrn_measured_fraction_theta_full 0.948
_diffrn_measured_fraction_theta_max 0.948
_diffrn_measurement_device_type AFC7S
_diffrn_measurement_method \w/2\q
_diffrn_radiation_monochromator graphite
_diffrn_radiation_source 'fine-focus sealed tube'
_diffrn_radiation_type MoK\a
_diffrn_radiation_wavelength 0.71069
_diffrn_reflns_av_R_equivalents 0.0407
_diffrn_reflns_av_sigmaI/netI 0.0869
_diffrn_reflns_limit_h_max 10
_diffrn_reflns_limit_h_min 0
_diffrn_reflns_limit_k_max 13
_diffrn_reflns_limit_k_min 0
_diffrn_reflns_limit_l_max 25
_diffrn_reflns_limit_l_min -25
_diffrn_reflns_number 4217
_diffrn_reflns_theta_full 27.50
_diffrn_reflns_theta_max 27.50
_diffrn_reflns_theta_min 2.57
_diffrn_standards_decay_% 4.201
_diffrn_standards_interval_count 150
_diffrn_standards_number 3
_exptl_absorpt_coefficient_mu 1.983
_exptl_absorpt_correction_T_max 1.00
_exptl_absorpt_correction_T_min 0.790
_exptl_absorpt_correction_type 'psi scans'
_exptl_crystal_colour colourless
_exptl_crystal_density_diffrn 1.616
_exptl_crystal_density_method 'not measured'
_exptl_crystal_description 'cut block'
_exptl_crystal_F_000 840
_exptl_crystal_size_max 0.47
_exptl_crystal_size_mid 0.35
_exptl_crystal_size_min 0.25
_refine_diff_density_max 0.667
_refine_diff_density_min -0.425
_refine_diff_density_rms 0.090
_refine_ls_extinction_coef 0.0087(6)
_refine_ls_extinction_expression Fc^*^=kFc[1+0.001xFc^2^\l^3^/sin(2\q)]^-1/4^
_refine_ls_extinction_method SHELXL
_refine_ls_goodness_of_fit_ref 0.985
_refine_ls_hydrogen_treatment mixed
_refine_ls_matrix_type full
_refine_ls_number_parameters 190
_refine_ls_number_reflns 3956
_refine_ls_number_restraints 0
_refine_ls_restrained_S_all 0.985
_refine_ls_R_factor_all 0.1195
_refine_ls_R_factor_gt 0.0412
_refine_ls_shift/su_max 0.001
_refine_ls_shift/su_mean 0.000
_refine_ls_structure_factor_coef Fsqd
_refine_ls_weighting_details 'w=1/[\s^2^(Fo^2^)+(0.0340P)^2^+1.3650P] where P=(Fo^2^+2Fc^2^)/3'
_refine_ls_weighting_scheme calc
_refine_ls_wR_factor_gt 0.0981
_refine_ls_wR_factor_ref 0.1186
_reflns_number_gt 2131
_reflns_number_total 3956
_reflns_threshold_expression >2sigma(I)
_cod_data_source_file b002565hsup1.cif
_cod_data_source_block 1
_cod_depositor_comments
;
The following automatic conversions were performed:

'_refine_ls_weighting_scheme' value 'calc
w=1/[\s^2^(Fo^2^)+(0.0340P)^2^+1.3650P] where P=(Fo^2^+2Fc^2^)/3' was
changed to 'calc'. New tag '_refine_ls_weighting_details' was
created. The value of the new tag was set to
'w=1/[\s^2^(Fo^2^)+(0.0340P)^2^+1.3650P] where P=(Fo^2^+2Fc^2^)/3'.

Automatic conversion script
Id: cif_fix_values 3143 2015-03-26 13:38:13Z robertas 
;
_cod_original_cell_volume 1723.9(9)
_cod_original_sg_symbol_H-M P21/n
_cod_database_code 7213344

loop_
_symmetry_equiv_pos_as_xyz
'x, y, z'
'-x+1/2, y+1/2, -z+1/2'
'-x, -y, -z'
'x-1/2, -y-1/2, z-1/2'

loop_
_atom_site_label
_atom_site_type_symbol
_atom_site_fract_x
_atom_site_fract_y
_atom_site_fract_z
_atom_site_U_iso_or_equiv
_atom_site_adp_type
_atom_site_occupancy
_atom_site_calc_flag
_atom_site_refinement_flags
I1 I 0.10413(5) 0.10480(4) 0.38214(2) 0.06733(19) Uani 1 d .
S1 S -0.40651(17) -0.05510(19) 0.37334(9) 0.0739(5) Uani 1 d .
O1 O -0.5044(5) -0.1448(6) 0.4055(3) 0.1047(17) Uani 1 d .
O2 O -0.4718(5) 0.0172(6) 0.3155(2) 0.0966(16) Uani 1 d .
N1 N -0.2561(5) -0.1349(5) 0.3447(2) 0.0575(11) Uani 1 d .
C1 C -0.3302(8) 0.0484(7) 0.4369(3) 0.0790(18) Uani 1 d .
H1A H -0.4151 0.0967 0.4546 0.095 Uiso 1 calc R
H1B H -0.2558 0.1048 0.4174 0.095 Uiso 1 calc R
H1C H -0.2777 0.0008 0.4738 0.095 Uiso 1 calc R
C2 C -0.1501(6) -0.2051(5) 0.3907(2) 0.0484(12) Uani 1 d .
C3 C -0.1823(7) -0.2676(5) 0.4508(3) 0.0623(14) Uani 1 d .
H3 H -0.2837 -0.2675 0.4669 0.075 Uiso 1 calc R
C4 C -0.0583(9) -0.3305(5) 0.4863(3) 0.0703(17) Uani 1 d .
H4 H -0.0773 -0.3744 0.5265 0.084 Uiso 1 calc R
C5 C 0.0901(8) -0.3292(5) 0.4634(3) 0.0701(16) Uani 1 d .
H5 H 0.1719 -0.3706 0.4886 0.084 Uiso 1 calc R
C6 C 0.1207(6) -0.2667(5) 0.4025(3) 0.0591(13) Uani 1 d .
H6 H 0.2223 -0.2665 0.3866 0.071 Uiso 1 calc R
C7 C -0.0007(6) -0.2055(4) 0.3665(2) 0.0451(11) Uani 1 d .
C8 C 0.0022(5) -0.1318(4) 0.2993(2) 0.0458(11) Uani 1 d .
H8 H 0.0246 -0.1930 0.2631 0.055 Uiso 1 calc R
C9 C -0.1709(5) -0.0869(5) 0.2843(2) 0.0508(12) Uani 1 d .
H9 H -0.1746 0.0060 0.2833 0.061 Uiso 1 calc R
C10 C -0.2545(7) -0.1405(8) 0.2177(3) 0.081(2) Uani 1 d .
H10A H -0.3684 -0.1380 0.2214 0.097 Uiso 0.699(16) calc PR
H10B H -0.2235 -0.2283 0.2120 0.097 Uiso 0.699(16) calc PR
C11 C -0.2088(14) -0.0600(12) 0.1514(6) 0.083(3) Uiso 0.699(16) d P
H11A H -0.1848 0.0266 0.1651 0.100 Uiso 0.699(16) calc PR
H11B H -0.2983 -0.0584 0.1175 0.100 Uiso 0.699(16) calc PR
C11A C -0.194(3) -0.150(3) 0.1515(13) 0.082(8) Uiso 0.301(16) d P
C12 C -0.0562(13) -0.1222(12) 0.1170(6) 0.090(4) Uiso 0.699(16) d P
H12A H -0.0283 -0.1990 0.1425 0.108 Uiso 0.699(16) calc PR
H12B H -0.0893 -0.1473 0.0702 0.108 Uiso 0.699(16) calc PR
C12A C -0.131(3) -0.040(2) 0.1233(12) 0.076(7) Uiso 0.301(16) d P
C13A C 0.016(4) 0.000(3) 0.1071(15) 0.095(9) Uiso 0.301(16) d P
C13 C 0.0918(17) -0.0442(15) 0.1137(7) 0.108(4) Uiso 0.699(16) d P
H13A H 0.1516 -0.0772 0.0765 0.130 Uiso 0.699(16) calc PR
H13B H 0.0607 0.0417 0.1013 0.130 Uiso 0.699(16) calc PR
C14 C 0.1919(10) -0.0387(8) 0.1725(4) 0.095(2) Uani 1 d .
H14A H 0.2939 -0.0089 0.1588 0.114 Uiso 0.699(16) calc PR
H14B H 0.2073 -0.1248 0.1891 0.114 Uiso 0.699(16) calc PR
C15 C 0.1481(8) 0.0409(6) 0.2329(3) 0.0689(16) Uani 1 d .
H15A H 0.0482 0.0829 0.2206 0.083 Uiso 1 calc R
H15B H 0.2279 0.1063 0.2408 0.083 Uiso 1 calc R
C16 C 0.1326(5) -0.0308(5) 0.2997(3) 0.0501(12) Uani 1 d .
H16 H 0.2337 -0.0743 0.3102 0.060 Uiso 1 calc R

loop_
_atom_site_aniso_label
_atom_site_aniso_U_11
_atom_site_aniso_U_22
_atom_site_aniso_U_33
_atom_site_aniso_U_23
_atom_site_aniso_U_13
_atom_site_aniso_U_12
I1 0.0669(3) 0.0633(3) 0.0707(3) -0.0128(2) -0.00468(17) -0.0095(2)
S1 0.0376(7) 0.1042(12) 0.0810(11) 0.0053(9) 0.0114(7) 0.0058(8)
O1 0.058(3) 0.134(4) 0.126(4) 0.008(3) 0.037(3) -0.017(3)
O2 0.054(3) 0.149(5) 0.086(3) 0.015(3) -0.003(2) 0.034(3)
N1 0.037(2) 0.083(3) 0.053(2) 0.004(2) 0.0041(18) -0.001(2)
C1 0.072(4) 0.093(5) 0.074(4) -0.007(4) 0.017(3) 0.019(4)
C2 0.054(3) 0.046(3) 0.045(3) -0.006(2) 0.002(2) -0.007(2)
C3 0.074(4) 0.056(3) 0.059(3) -0.004(3) 0.013(3) -0.009(3)
C4 0.113(5) 0.046(3) 0.053(3) 0.004(3) 0.012(3) 0.000(3)
C5 0.094(5) 0.053(3) 0.062(4) 0.005(3) -0.006(3) 0.021(3)
C6 0.058(3) 0.053(3) 0.066(3) 0.003(3) 0.001(3) 0.011(3)
C7 0.049(3) 0.041(3) 0.044(3) -0.004(2) -0.001(2) -0.001(2)
C8 0.045(3) 0.047(3) 0.044(3) -0.003(2) 0.000(2) 0.001(2)
C9 0.037(2) 0.069(3) 0.046(3) 0.000(2) -0.002(2) -0.002(2)
C10 0.057(3) 0.127(6) 0.057(3) -0.018(4) -0.010(3) -0.013(4)
C14 0.114(6) 0.095(5) 0.080(5) 0.005(4) 0.035(4) -0.011(5)
C15 0.075(4) 0.071(4) 0.062(3) 0.008(3) 0.013(3) -0.022(3)
C16 0.036(2) 0.057(3) 0.058(3) 0.002(2) 0.004(2) -0.001(2)

loop_
_atom_type_symbol
_atom_type_description
_atom_type_scat_dispersion_real
_atom_type_scat_dispersion_imag
_atom_type_scat_source
I I -0.4742 1.8119 'International Tables Vol C Tables 4.2.6.8 and 6.1.1.4'
S S 0.1246 0.1234 'International Tables Vol C Tables 4.2.6.8 and 6.1.1.4'
O O 0.0106 0.0060 'International Tables Vol C Tables 4.2.6.8 and 6.1.1.4'
N N 0.0061 0.0033 'International Tables Vol C Tables 4.2.6.8 and 6.1.1.4'
C C 0.0033 0.0016 'International Tables Vol C Tables 4.2.6.8 and 6.1.1.4'
H H 0.0000 0.0000 'International Tables Vol C Tables 4.2.6.8 and 6.1.1.4'

loop_
_geom_angle_atom_site_label_1
_geom_angle_atom_site_label_2
_geom_angle_atom_site_label_3
_geom_angle
O1 S1 O2 119.3(3)
O1 S1 N1 106.8(3)
O2 S1 N1 106.0(3)
O1 S1 C1 107.8(3)
O2 S1 C1 109.1(4)
N1 S1 C1 107.4(3)
C2 N1 C9 110.4(4)
C2 N1 S1 121.4(3)
C9 N1 S1 120.5(4)
C7 C2 C3 121.4(5)
C7 C2 N1 110.0(4)
C3 C2 N1 128.6(5)
C2 C3 C4 117.7(5)
C5 C4 C3 121.3(5)
C4 C5 C6 120.5(5)
C7 C6 C5 119.0(5)
C6 C7 C2 120.2(5)
C6 C7 C8 129.0(5)
C2 C7 C8 110.8(4)
C7 C8 C16 113.7(4)
C7 C8 C9 104.6(4)
C16 C8 C9 117.3(4)
N1 C9 C10 108.2(4)
N1 C9 C8 104.1(4)
C10 C9 C8 115.0(5)
C9 C10 C11 110.8(6)
C10 C11 C12 110.5(9)
C13 C12 C11 118.7(11)
C13A C12A C11A 136(3)
C14 C13 C12 117.3(11)
C13 C14 C15 119.9(10)
C14 C15 C16 115.2(6)
C15 C16 C8 116.3(4)
C15 C16 I1 108.7(4)
C8 C16 I1 110.5(3)

loop_
_geom_bond_atom_site_label_1
_geom_bond_atom_site_label_2
_geom_bond_distance
I1 C16 2.168(5)
S1 O1 1.426(5)
S1 O2 1.438(5)
S1 N1 1.649(5)
S1 C1 1.739(7)
N1 C2 1.430(6)
N1 C9 1.499(6)
C2 C7 1.374(7)
C2 C3 1.379(7)
C3 C4 1.386(8)
C4 C5 1.356(9)
C5 C6 1.389(8)
C6 C7 1.367(7)
C7 C8 1.517(6)
C8 C16 1.533(7)
C8 C9 1.548(6)
C9 C10 1.540(7)
C10 C11 1.608(13)
C11 C12 1.626(18)
C11A C12A 1.40(4)
C12 C13 1.502(16)
C12A C13A 1.36(4)
C13 C14 1.376(14)
C14 C15 1.505(9)
C15 C16 1.512(7)

loop_
_geom_torsion_atom_site_label_1
_geom_torsion_atom_site_label_2
_geom_torsion_atom_site_label_3
_geom_torsion_atom_site_label_4
_geom_torsion
O1 S1 N1 C2 -60.0(5)
O2 S1 N1 C2 171.9(4)
C1 S1 N1 C2 55.5(5)
O1 S1 N1 C9 153.6(4)
O2 S1 N1 C9 25.5(5)
C1 S1 N1 C9 -91.0(4)
C9 N1 C2 C7 1.2(6)
S1 N1 C2 C7 -148.3(4)
C9 N1 C2 C3 -177.9(5)
S1 N1 C2 C3 32.6(7)
C7 C2 C3 C4 0.4(8)
N1 C2 C3 C4 179.4(5)
C2 C3 C4 C5 0.9(9)
C3 C4 C5 C6 -1.4(9)
C4 C5 C6 C7 0.6(9)
C5 C6 C7 C2 0.7(8)
C5 C6 C7 C8 -179.7(5)
C3 C2 C7 C6 -1.2(7)
N1 C2 C7 C6 179.6(4)
C3 C2 C7 C8 179.2(4)
N1 C2 C7 C8 0.0(5)
C6 C7 C8 C16 -51.5(7)
C2 C7 C8 C16 128.1(4)
C6 C7 C8 C9 179.3(5)
C2 C7 C8 C9 -1.1(5)
C2 N1 C9 C10 121.1(5)
S1 N1 C9 C10 -89.2(5)
C2 N1 C9 C8 -1.7(5)
S1 N1 C9 C8 148.0(4)
C7 C8 C9 N1 1.6(5)
C16 C8 C9 N1 -125.4(4)
C7 C8 C9 C10 -116.6(5)
C16 C8 C9 C10 116.4(5)
N1 C9 C10 C11 161.5(6)
C8 C9 C10 C11 -82.5(8)
C9 C10 C11 C12 92.1(9)
C10 C11 C12 C13 -118.9(11)
C11 C12 C13 C14 81.6(15)
C12 C13 C14 C15 -74.8(15)
C13 C14 C15 C16 120.1(9)
C14 C15 C16 C8 -62.9(7)
C14 C15 C16 I1 171.7(5)
C7 C8 C16 C15 176.5(4)
C9 C8 C16 C15 -61.0(6)
C7 C8 C16 I1 -59.0(5)
C9 C8 C16 I1 63.5(5)
